data_4083862
loop_
_publ_author_name
'Lansing, James C.'
'Camara, James M.'
'Gray, Danielle E.'
'Rauchfuss, Thomas B.'

_publ_section_title
;
 Hydrogen Production Catalyzed by Bidirectional, Biomimetic Models of the
 [FeFe]-Hydrogenase Active Site.
;
_journal_issue 20
_journal_name_full Organometallics
_journal_page_first 5897
_journal_page_last 5906
_journal_paper_doi 10.1021/om5004013
_journal_volume 33
_journal_year 2014
_chemical_formula_moiety
; 
(C62 H72 Fe3 N O3 P3 S2), 1/3(C4 H10 O) 
;
_chemical_formula_sum 'C63.33 H75.33 Fe3 N O3.33 P3 S2'
_chemical_formula_weight 1228.49
_chemical_name_systematic
; 
? 
;
_space_group_crystal_system trigonal
_space_group_IT_number 148
_space_group_name_Hall '-R 3'
_space_group_name_H-M_alt 'R -3 :H'
_symmetry_space_group_name_Hall '-R 3'
_symmetry_space_group_name_H-M 'R -3 :H'
_atom_sites_solution_hydrogens geom
_audit_creation_method SHELXL-2012
_audit_update_record
; 
? 
;
_cell_angle_alpha 90
_cell_angle_beta 90
_cell_angle_gamma 120
_cell_formula_units_Z 18
_cell_length_a 37.6828(18)
_cell_length_b 37.6828(18)
_cell_length_c 22.160(2)
_cell_measurement_reflns_used 9188
_cell_measurement_temperature 188(2)
_cell_measurement_theta_max 22.66
_cell_measurement_theta_min 2.16
_cell_volume 27251(3)
_computing_cell_refinement 'SAINT V7.68A (Bruker, 2005)'
_computing_data_collection 'APEX2 V2010.11-3 (Bruker, 2010)'
_computing_data_reduction
; 
SAINT V7.68A, XPREP V6.12, SADABS V2008/1, TWINABS V2008/2 
(Bruker, 2005 & 2007) 
;
_computing_molecular_graphics
; 
SHELXTL V6.12 (Bruker, 2005), CrystalMaker v2.1.3 (CrystalMaker, 1994) 
;
_computing_publication_material 'XCIF V6.12 (Bruker, 2005)'
_computing_structure_refinement 'SHELX-2013v9 (Sheldrick, 2013)'
_computing_structure_solution 'SHELX-2013v9 (Sheldrick, 2013)'
_diffrn_ambient_temperature 188(2)
_diffrn_measured_fraction_theta_full 1.000
_diffrn_measured_fraction_theta_max 0.997
_diffrn_measurement_device 'Siemens Platform/ApexII CCD'
_diffrn_measurement_method 'profile data from \f and \w scans'
_diffrn_radiation_monochromator graphite
_diffrn_radiation_source 'normal-focus sealed tube'
_diffrn_radiation_type MoK\a
_diffrn_radiation_wavelength 0.71073
_diffrn_radiation_wavelength_id bm43vasq
_diffrn_reflns_av_R_equivalents 0.0478
_diffrn_reflns_av_unetI/netI 0.0502
_diffrn_reflns_Laue_measured_fraction_full 1.000
_diffrn_reflns_Laue_measured_fraction_max 0.997
_diffrn_reflns_limit_h_max 45
_diffrn_reflns_limit_h_min -33
_diffrn_reflns_limit_k_max 41
_diffrn_reflns_limit_k_min -45
_diffrn_reflns_limit_l_max 26
_diffrn_reflns_limit_l_min -26
_diffrn_reflns_number 49220
_diffrn_reflns_point_group_measured_fraction_full 1.000
_diffrn_reflns_point_group_measured_fraction_max 0.997
_diffrn_reflns_theta_full 25.242
_diffrn_reflns_theta_max 25.362
_diffrn_reflns_theta_min 1.550
_exptl_absorpt_coefficient_mu 0.903
_exptl_absorpt_correction_T_max 0.9196
_exptl_absorpt_correction_T_min 0.7896
_exptl_absorpt_correction_type integration
_exptl_absorpt_process_details 'SHELXTL/XPREP V2005/2 (Bruker, 2005)'
_exptl_crystal_colour red
_exptl_crystal_density_diffrn 1.347
_exptl_crystal_density_method 'not measured'
_exptl_crystal_description prism
_exptl_crystal_F_000 11592
_exptl_crystal_id bm43vasq
_exptl_crystal_preparation
; 
The data crystal was mounted using oil (Parantone-N, Exxon) to a 
0.3 mm cryo-loop (Hampton Research) with the (1, -4, -2) scattering 
planes roughly normal to the spindle axis. 
;
_exptl_crystal_size_max 0.474
_exptl_crystal_size_mid 0.242
_exptl_crystal_size_min 0.108
_platon_squeeze_details
; 
A total of 295 electrons were squeezed out of the unit cell.  This accounts 
for the 6 diethylether molecules that were modeled in the unit cell prior 
to sqeezing the data.  Some of the voids from which the electron density 
was squeezed are broken into smaller sizes (volume of 48; electron count 
of 8) due to the disorder in the molecule.  This is why there are three large 
voids and many smaller voids. 
;
_refine_diff_density_max 1.184
_refine_diff_density_min -0.720
_refine_diff_density_rms 0.059
_refine_ls_extinction_method none
_refine_ls_goodness_of_fit_ref 1.080
_refine_ls_hydrogen_treatment constr
_refine_ls_matrix_type full
_refine_ls_number_parameters 983
_refine_ls_number_reflns 11085
_refine_ls_number_restraints 1628
_refine_ls_restrained_S_all 1.044
_refine_ls_R_factor_all 0.0837
_refine_ls_R_factor_gt 0.0478
_refine_ls_shift/su_max 0.001
_refine_ls_shift/su_mean 0.000
_refine_ls_structure_factor_coef Fsqd
_refine_ls_weighting_details
; 
 w=1/[\s^2^(Fo^2^)+(0.0638P)^2^+5.9390P] 
 where P=(Fo^2^+2Fc^2^)/3 
;
_refine_ls_weighting_scheme calc
_refine_ls_wR_factor_gt 0.1168
_refine_ls_wR_factor_ref 0.1286
_reflns_Friedel_coverage 0.000
_reflns_number_gt 7016
_reflns_number_total 11085
_reflns_threshold_expression 'I > 2\s(I)'
_cod_data_source_file om5004013_si_002.cif
_cod_data_source_block Molecule1
_cod_depositor_comments 'Adding full bibliography for 4083859--4083862.cif.'
_cod_original_cell_volume 27252(4)
_cod_database_code 4083862
_shelx_space_group_comment
; 
The symmetry employed for this shelxl refinement is uniquely defined 
by the following loop, which should always be used as a source of 
symmetry information in preference to the above space-group names. 
They are only intended as comments. 
;
_shelx_estimated_absorpt_t_min 0.674
_shelx_estimated_absorpt_t_max 0.909
_shelxl_version_number 2012-9

loop_
_space_group_symop_operation_xyz
'x, y, z'
'-y, x-y, z'
'-x+y, -x, z'
'x+2/3, y+1/3, z+1/3'
'-y+2/3, x-y+1/3, z+1/3'
'-x+y+2/3, -x+1/3, z+1/3'
'x+1/3, y+2/3, z+2/3'
'-y+1/3, x-y+2/3, z+2/3'
'-x+y+1/3, -x+2/3, z+2/3'
'-x, -y, -z'
'y, -x+y, -z'
'x-y, x, -z'
'-x+2/3, -y+1/3, -z+1/3'
'y+2/3, -x+y+1/3, -z+1/3'
'x-y+2/3, x+1/3, -z+1/3'
'-x+1/3, -y+2/3, -z+2/3'
'y+1/3, -x+y+2/3, -z+2/3'
'x-y+1/3, x+2/3, -z+2/3'

loop_
_atom_site_label
_atom_site_type_symbol
_atom_site_fract_x
_atom_site_fract_y
_atom_site_fract_z
_atom_site_U_iso_or_equiv
_atom_site_adp_type
_atom_site_occupancy
_atom_site_site_symmetry_order
_atom_site_calc_flag
_atom_site_refinement_flags_posn
_atom_site_refinement_flags_adp
_atom_site_refinement_flags_occupancy
_atom_site_disorder_assembly
_atom_site_disorder_group
Fe1 Fe 0.75594(2) 0.05148(2) 0.88777(2) 0.04750(16) Uani 1 1 d . . . . .
Fe2 Fe 0.81048(2) 0.10362(2) 0.81794(2) 0.04574(15) Uani 1 1 d . . . . .
Fe3 Fe 0.93781(2) 0.07608(2) 0.66903(2) 0.05049(16) Uani 1 1 d . . . . .
P1 P 0.73179(3) 0.00857(3) 0.96297(4) 0.0568(3) Uani 1 1 d D . . . .
P2 P 0.71199(3) 0.07118(3) 0.91312(4) 0.0526(3) Uani 1 1 d D . . . .
P3 P 0.87452(3) 0.13857(3) 0.78333(4) 0.0463(2) Uani 1 1 d . . . . .
S1 S 0.80409(3) 0.04184(3) 0.84305(4) 0.0475(2) Uani 1 1 d . . . . .
S2 S 0.81040(3) 0.11117(3) 0.91954(4) 0.0484(2) Uani 1 1 d . . . . .
N1 N 0.87094(9) 0.08971(10) 0.91385(12) 0.0479(7) Uani 1 1 d . . . . .
O1 O 0.69789(9) -0.00630(9) 0.80117(13) 0.0730(8) Uani 1 1 d . . . . .
O2 O 0.77179(9) 0.06696(9) 0.70357(12) 0.0706(8) Uani 1 1 d . . . . .
O3 O 0.79698(10) 0.17203(10) 0.79678(12) 0.0735(9) Uani 1 1 d . . . . .
C1 C 0.7598(3) 0.0183(3) 1.0343(3) 0.059(2) Uani 0.544(18) 1 d DG U P A 1
C2 C 0.7563(3) 0.0442(4) 1.0756(4) 0.068(2) Uani 0.544(18) 1 d G U P A 1
H2A H 0.7372 0.0532 1.0687 0.082 Uiso 0.544(18) 1 calc R U P A 1
C3 C 0.7809(4) 0.0569(3) 1.1268(4) 0.075(2) Uani 0.544(18) 1 d G U P A 1
H3A H 0.7785 0.0746 1.1550 0.090 Uiso 0.544(18) 1 calc R U P A 1
C4 C 0.8089(3) 0.0438(3) 1.1368(4) 0.073(2) Uani 0.544(18) 1 d G U P A 1
H4A H 0.8257 0.0524 1.1718 0.088 Uiso 0.544(18) 1 calc R U P A 1
C5 C 0.8124(3) 0.0179(4) 1.0955(4) 0.071(2) Uani 0.544(18) 1 d G U P A 1
H5A H 0.8315 0.0089 1.1024 0.085 Uiso 0.544(18) 1 calc R U P A 1
C6 C 0.7878(4) 0.0052(4) 1.0443(4) 0.063(2) Uani 0.544(18) 1 d G U P A 1
H6A H 0.7902 -0.0125 1.0161 0.076 Uiso 0.544(18) 1 calc R U P A 1
C1B C 0.7634(4) 0.0220(4) 1.0312(4) 0.059(2) Uani 0.456(18) 1 d DG U P A 2
C2B C 0.7705(4) 0.0558(4) 1.0657(5) 0.070(2) Uani 0.456(18) 1 d G U P A 2
H2B H 0.7558 0.0696 1.0575 0.084 Uiso 0.456(18) 1 calc R U P A 2
C3B C 0.7992(5) 0.0693(4) 1.1121(5) 0.078(2) Uani 0.456(18) 1 d G U P A 2
H3B H 0.8040 0.0924 1.1356 0.093 Uiso 0.456(18) 1 calc R U P A 2
C4B C 0.8207(4) 0.0490(4) 1.1241(5) 0.080(3) Uani 0.456(18) 1 d G U P A 2
H4B H 0.8403 0.0582 1.1558 0.096 Uiso 0.456(18) 1 calc R U P A 2
C5B C 0.8136(4) 0.0153(4) 1.0896(6) 0.076(2) Uani 0.456(18) 1 d G U P A 2
H5B H 0.8283 0.0014 1.0978 0.091 Uiso 0.456(18) 1 calc R U P A 2
C6B C 0.7850(5) 0.0018(4) 1.0432(5) 0.065(2) Uani 0.456(18) 1 d G U P A 2
H6B H 0.7801 -0.0213 1.0197 0.079 Uiso 0.456(18) 1 calc R U P A 2
C7 C 0.7139(3) -0.04640(15) 0.9505(5) 0.060(2) Uani 0.62(5) 1 d DG U P A 1
C8 C 0.7300(5) -0.0574(3) 0.9024(6) 0.064(2) Uani 0.62(5) 1 d G U P A 1
H8A H 0.7498 -0.0369 0.8767 0.077 Uiso 0.62(5) 1 calc R U P A 1
C9 C 0.7173(6) -0.0985(3) 0.8921(5) 0.070(2) Uani 0.62(5) 1 d G U P A 1
H9A H 0.7283 -0.1060 0.8592 0.084 Uiso 0.62(5) 1 calc R U P A 1
C10 C 0.6884(4) -0.12848(16) 0.9298(6) 0.075(2) Uani 0.62(5) 1 d G U P A 1
H10A H 0.6797 -0.1565 0.9227 0.090 Uiso 0.62(5) 1 calc R U P A 1
C11 C 0.6722(4) -0.1174(2) 0.9779(8) 0.071(2) Uani 0.62(5) 1 d G U P A 1
H11A H 0.6525 -0.1380 1.0037 0.085 Uiso 0.62(5) 1 calc R U P A 1
C12 C 0.6850(5) -0.0764(3) 0.9883(7) 0.064(2) Uani 0.62(5) 1 d G U P A 1
H12A H 0.6739 -0.0689 1.0211 0.077 Uiso 0.62(5) 1 calc R U P A 1
C7B C 0.7154(5) -0.0461(2) 0.9520(9) 0.062(3) Uani 0.38(5) 1 d DG U P A 2
C8B C 0.7216(8) -0.0607(4) 0.8978(8) 0.060(3) Uani 0.38(5) 1 d G U P A 2
H8B H 0.7362 -0.0421 0.8660 0.072 Uiso 0.38(5) 1 calc R U P A 2
C9B C 0.7066(9) -0.1024(5) 0.8899(8) 0.067(3) Uani 0.38(5) 1 d G U P A 2
H9B H 0.7108 -0.1124 0.8528 0.081 Uiso 0.38(5) 1 calc R U P A 2
C10B C 0.6852(6) -0.1296(2) 0.9364(10) 0.072(3) Uani 0.38(5) 1 d G U P A 2
H10B H 0.6749 -0.1581 0.9311 0.086 Uiso 0.38(5) 1 calc R U P A 2
C11B C 0.6790(7) -0.1150(4) 0.9907(11) 0.071(3) Uani 0.38(5) 1 d G U P A 2
H11B H 0.6645 -0.1336 1.0225 0.086 Uiso 0.38(5) 1 calc R U P A 2
C12B C 0.6941(9) -0.0733(5) 0.9985(10) 0.062(3) Uani 0.38(5) 1 d G U P A 2
H12B H 0.6898 -0.0634 1.0356 0.074 Uiso 0.38(5) 1 calc R U P A 2
C13 C 0.68541(13) 0.00694(14) 0.98902(18) 0.0685(12) Uani 1 1 d . . . . .
H13A H 0.6682 -0.0127 1.0181 0.082 Uiso 1 1 calc R U . . .
C14 C 0.67629(14) 0.03363(14) 0.96666(18) 0.0712(13) Uani 1 1 d . . . . .
H14A H 0.6519 0.0334 0.9780 0.085 Uiso 1 1 calc R U . . .
C15 C 0.7262(3) 0.1182(2) 0.9550(4) 0.059(2) Uani 0.537(16) 1 d DG U P B 1
C16 C 0.7189(3) 0.1157(2) 1.0168(4) 0.061(2) Uani 0.537(16) 1 d G U P B 1
H16A H 0.7037 0.0897 1.0356 0.073 Uiso 0.537(16) 1 calc R U P B 1
C17 C 0.7340(4) 0.1513(3) 1.0510(3) 0.072(2) Uani 0.537(16) 1 d G U P B 1
H17A H 0.7290 0.1496 1.0932 0.086 Uiso 0.537(16) 1 calc R U P B 1
C18 C 0.7564(3) 0.1893(2) 1.0234(4) 0.074(2) Uani 0.537(16) 1 d G U P B 1
H18A H 0.7667 0.2136 1.0468 0.089 Uiso 0.537(16) 1 calc R U P B 1
C19 C 0.7637(3) 0.1918(2) 0.9617(5) 0.068(2) Uani 0.537(16) 1 d G U P B 1
H19A H 0.7789 0.2179 0.9428 0.081 Uiso 0.537(16) 1 calc R U P B 1
C20 C 0.7486(4) 0.1563(3) 0.9275(4) 0.064(2) Uani 0.537(16) 1 d G U P B 1
H20A H 0.7536 0.1580 0.8853 0.076 Uiso 0.537(16) 1 calc R U P B 1
C15B C 0.7312(4) 0.1205(3) 0.9539(5) 0.056(2) Uani 0.463(16) 1 d DG U P B 2
C16B C 0.7363(4) 0.1247(3) 1.0161(5) 0.069(2) Uani 0.463(16) 1 d G U P B 2
H16B H 0.7274 0.1011 1.0407 0.083 Uiso 0.463(16) 1 calc R U P B 2
C17B C 0.7547(5) 0.1634(3) 1.0422(4) 0.075(3) Uani 0.463(16) 1 d G U P B 2
H17B H 0.7582 0.1662 1.0847 0.090 Uiso 0.463(16) 1 calc R U P B 2
C18B C 0.7678(3) 0.1979(2) 1.0061(5) 0.065(2) Uani 0.463(16) 1 d G U P B 2
H18B H 0.7803 0.2243 1.0240 0.078 Uiso 0.463(16) 1 calc R U P B 2
C19B C 0.7627(4) 0.1937(3) 0.9439(4) 0.067(2) Uani 0.463(16) 1 d G U P B 2
H19B H 0.7716 0.2173 0.9192 0.080 Uiso 0.463(16) 1 calc R U P B 2
C20B C 0.7443(5) 0.1550(3) 0.9178(4) 0.065(3) Uani 0.463(16) 1 d G U P B 2
H20B H 0.7408 0.1521 0.8753 0.077 Uiso 0.463(16) 1 calc R U P B 2
C21 C 0.67800(11) 0.07382(12) 0.85677(16) 0.0512(9) Uani 1 1 d . . . . .
C22 C 0.68686(12) 0.07539(12) 0.79579(16) 0.0596(11) Uani 1 1 d . . . . .
H22A H 0.7112 0.0759 0.7833 0.072 Uiso 1 1 calc R U . . .
C23 C 0.66040(13) 0.07624(13) 0.75245(18) 0.0626(11) Uani 1 1 d . . . . .
H23A H 0.6667 0.0772 0.7108 0.075 Uiso 1 1 calc R U . . .
C24 C 0.62515(13) 0.07571(12) 0.77017(18) 0.0593(10) Uani 1 1 d . . . . .
H24A H 0.6069 0.0759 0.7408 0.071 Uiso 1 1 calc R U . . .
C25 C 0.61639(12) 0.07486(12) 0.83028(19) 0.0608(11) Uani 1 1 d . . . . .
H25A H 0.5921 0.0747 0.8424 0.073 Uiso 1 1 calc R U . . .
C26 C 0.64256(12) 0.07420(12) 0.87367(18) 0.0597(11) Uani 1 1 d . . . . .
H26A H 0.6363 0.0740 0.9152 0.072 Uiso 1 1 calc R U . . .
C27 C 0.72043(13) 0.01697(13) 0.83594(17) 0.0551(10) Uani 1 1 d . . . . .
C28 C 0.84439(11) 0.04816(12) 0.89609(15) 0.0512(10) Uani 1 1 d . . . . .
H28A H 0.8313 0.0315 0.9326 0.061 Uiso 1 1 calc R U . . .
H28B H 0.8610 0.0375 0.8771 0.061 Uiso 1 1 calc R U . . .
C29 C 0.85134(12) 0.10550(12) 0.95359(15) 0.0516(10) Uani 1 1 d . . . . .
H29A H 0.8726 0.1326 0.9689 0.062 Uiso 1 1 calc R U . . .
H29B H 0.8400 0.0869 0.9887 0.062 Uiso 1 1 calc R U . . .
C30 C 0.91135(12) 0.09835(13) 0.93517(16) 0.0565(10) Uani 1 1 d D . . . .
H30A H 0.9293 0.1285 0.9369 0.068 Uiso 1 1 calc R U . C 1
H30B H 0.9230 0.0880 0.9045 0.068 Uiso 1 1 calc R U . C 1
C31 C 0.9136(7) 0.0807(5) 0.9968(4) 0.059(2) Uani 0.56(3) 1 d DG U P D 1
C32 C 0.9069(6) 0.0413(4) 1.0065(5) 0.066(2) Uani 0.56(3) 1 d G U P D 1
H32A H 0.8988 0.0225 0.9740 0.079 Uiso 0.56(3) 1 calc R U P D 1
C33 C 0.9119(4) 0.0296(4) 1.0639(7) 0.072(2) Uani 0.56(3) 1 d G U P D 1
H33A H 0.9073 0.0027 1.0705 0.087 Uiso 0.56(3) 1 calc R U P D 1
C34 C 0.9237(4) 0.0572(6) 1.1115(4) 0.077(3) Uani 0.56(3) 1 d G U P D 1
H34A H 0.9271 0.0492 1.1508 0.092 Uiso 0.56(3) 1 calc R U P D 1
C35 C 0.9304(5) 0.0965(5) 1.1018(4) 0.079(2) Uani 0.56(3) 1 d G U P D 1
H35A H 0.9385 0.1154 1.1344 0.094 Uiso 0.56(3) 1 calc R U P D 1
C36 C 0.9254(6) 0.1083(4) 1.0444(6) 0.069(2) Uani 0.56(3) 1 d G U P D 1
H36A H 0.9300 0.1352 1.0378 0.083 Uiso 0.56(3) 1 calc R U P D 1
C31B C 0.9140(9) 0.0805(6) 0.9957(6) 0.061(3) Uani 0.44(3) 1 d DG U P D 2
C32B C 0.9083(8) 0.0411(6) 0.9935(7) 0.068(3) Uani 0.44(3) 1 d G U P D 2
H32B H 0.9014 0.0265 0.9564 0.082 Uiso 0.44(3) 1 calc R U P D 2
C33B C 0.9126(6) 0.0230(5) 1.0456(9) 0.077(3) Uani 0.44(3) 1 d G U P D 2
H33B H 0.9087 -0.0039 1.0441 0.093 Uiso 0.44(3) 1 calc R U P D 2
C34B C 0.9227(5) 0.0444(6) 1.0998(7) 0.074(3) Uani 0.44(3) 1 d G U P D 2
H34B H 0.9257 0.0321 1.1354 0.089 Uiso 0.44(3) 1 calc R U P D 2
C35B C 0.9285(6) 0.0838(6) 1.1020(5) 0.069(3) Uani 0.44(3) 1 d G U P D 2
H35B H 0.9354 0.0984 1.1391 0.083 Uiso 0.44(3) 1 calc R U P D 2
C36B C 0.9241(8) 0.1018(5) 1.0500(7) 0.065(2) Uani 0.44(3) 1 d G U P D 2
H36B H 0.9280 0.1287 1.0515 0.079 Uiso 0.44(3) 1 calc R U P D 2
C37 C 0.78755(11) 0.08167(12) 0.74900(16) 0.0497(9) Uani 1 1 d . . . . .
C38 C 0.80189(12) 0.14471(13) 0.80663(15) 0.0545(10) Uani 1 1 d . . . . .
C39 C 0.91511(12) 0.17798(12) 0.82982(16) 0.0591(10) Uani 1 1 d . . . . .
H39A H 0.9179 0.1652 0.8672 0.071 Uiso 1 1 calc R U . . .
H39B H 0.9414 0.1896 0.8076 0.071 Uiso 1 1 calc R U . . .
C40 C 0.90709(17) 0.21263(15) 0.8468(2) 0.0909(16) Uani 1 1 d . . . . .
H40A H 0.9287 0.2317 0.8741 0.136 Uiso 1 1 calc R U . . .
H40B H 0.8805 0.2012 0.8671 0.136 Uiso 1 1 calc R U . . .
H40C H 0.9069 0.2272 0.8103 0.136 Uiso 1 1 calc R U . . .
C41 C 0.87782(12) 0.16744(12) 0.71437(15) 0.0544(10) Uani 1 1 d . . . . .
H41A H 0.8629 0.1473 0.6820 0.065 Uiso 1 1 calc R U . . .
H41B H 0.8628 0.1823 0.7221 0.065 Uiso 1 1 calc R U . . .
C42 C 0.91990(13) 0.19836(13) 0.68967(18) 0.0707(12) Uani 1 1 d . . . . .
H42A H 0.9167 0.2094 0.6513 0.106 Uiso 1 1 calc R U . . .
H42B H 0.9360 0.1848 0.6832 0.106 Uiso 1 1 calc R U . . .
H42C H 0.9341 0.2208 0.7186 0.106 Uiso 1 1 calc R U . . .
C43 C 0.89454(12) 0.10438(12) 0.76301(14) 0.0495(9) Uani 1 1 d D . . . .
H43A H 0.9123 0.1049 0.7963 0.059 Uiso 1 1 calc R U . E 1
H43B H 0.8711 0.0761 0.7602 0.059 Uiso 1 1 calc R U . E 1
C44 C 0.9185(2) 0.1141(9) 0.7053(3) 0.044(3) Uani 0.599(8) 1 d D U P F 1
C45 C 0.9617(2) 0.1351(3) 0.6935(3) 0.0550(19) Uani 0.599(8) 1 d D U P F 1
C46 C 0.9671(3) 0.1322(3) 0.6304(4) 0.0573(19) Uani 0.599(8) 1 d D U P F 1
C47 C 0.9284(3) 0.1086(3) 0.6034(3) 0.0567(18) Uani 0.599(8) 1 d D U P F 1
C48 C 0.8974(2) 0.0959(3) 0.6496(3) 0.052(2) Uani 0.599(8) 1 d D U P F 1
C49 C 0.9943(2) 0.1571(3) 0.7403(4) 0.073(3) Uani 0.599(8) 1 d D U P F 1
H49A H 1.0023 0.1862 0.7407 0.109 Uiso 0.599(8) 1 calc R U P F 1
H49B H 1.0183 0.1544 0.7307 0.109 Uiso 0.599(8) 1 calc R U P F 1
H49C H 0.9837 0.1451 0.7801 0.109 Uiso 0.599(8) 1 calc R U P F 1
C50 C 1.0092(3) 0.1518(3) 0.6000(4) 0.088(3) Uani 0.599(8) 1 d D U P F 1
H50A H 1.0095 0.1680 0.5653 0.132 Uiso 0.599(8) 1 calc R U P F 1
H50B H 1.0146 0.1302 0.5864 0.132 Uiso 0.599(8) 1 calc R U P F 1
H50C H 1.0303 0.1696 0.6289 0.132 Uiso 0.599(8) 1 calc R U P F 1
C51 C 0.9212(3) 0.1012(3) 0.5368(2) 0.077(2) Uani 0.599(8) 1 d D U P F 1
H51A H 0.9208 0.1245 0.5179 0.116 Uiso 0.599(8) 1 calc R U P F 1
H51B H 0.8949 0.0762 0.5299 0.116 Uiso 0.599(8) 1 calc R U P F 1
H51C H 0.9433 0.0980 0.5190 0.116 Uiso 0.599(8) 1 calc R U P F 1
C52 C 0.8525(2) 0.0714(4) 0.6392(4) 0.063(3) Uani 0.599(8) 1 d D U P F 1
H52A H 0.8425 0.0894 0.6246 0.094 Uiso 0.599(8) 1 calc R U P F 1
H52B H 0.8387 0.0584 0.6770 0.094 Uiso 0.599(8) 1 calc R U P F 1
H52C H 0.8468 0.0502 0.6089 0.094 Uiso 0.599(8) 1 calc R U P F 1
C44B C 0.9201(3) 0.1108(13) 0.7088(4) 0.045(3) Uani 0.401(8) 1 d D U P F 2
C45B C 0.9637(3) 0.1324(5) 0.7134(4) 0.050(2) Uani 0.401(8) 1 d D U P F 2
C46B C 0.9790(3) 0.1387(4) 0.6535(5) 0.059(2) Uani 0.401(8) 1 d D U P F 2
C47B C 0.9463(4) 0.1246(5) 0.6124(4) 0.051(2) Uani 0.401(8) 1 d D U P F 2
C48B C 0.9085(3) 0.1067(5) 0.6464(4) 0.048(2) Uani 0.401(8) 1 d D U P F 2
C49B C 0.9882(4) 0.1460(5) 0.7704(5) 0.069(3) Uani 0.401(8) 1 d D U P F 2
H49D H 0.9960 0.1745 0.7790 0.103 Uiso 0.401(8) 1 calc R U P F 2
H49E H 1.0130 0.1439 0.7658 0.103 Uiso 0.401(8) 1 calc R U P F 2
H49F H 0.9717 0.1285 0.8039 0.103 Uiso 0.401(8) 1 calc R U P F 2
C50B C 1.0250(3) 0.1600(5) 0.6392(7) 0.094(4) Uani 0.401(8) 1 d D U P F 2
H50D H 1.0382 0.1886 0.6522 0.142 Uiso 0.401(8) 1 calc R U P F 2
H50E H 1.0288 0.1588 0.5956 0.142 Uiso 0.401(8) 1 calc R U P F 2
H50F H 1.0373 0.1460 0.6606 0.142 Uiso 0.401(8) 1 calc R U P F 2
C51B C 0.9491(5) 0.1273(5) 0.5450(4) 0.079(3) Uani 0.401(8) 1 d D U P F 2
H51D H 0.9451 0.1498 0.5312 0.119 Uiso 0.401(8) 1 calc R U P F 2
H51E H 0.9279 0.1015 0.5275 0.119 Uiso 0.401(8) 1 calc R U P F 2
H51F H 0.9762 0.1325 0.5322 0.119 Uiso 0.401(8) 1 calc R U P F 2
C52B C 0.8662(4) 0.0863(5) 0.6224(6) 0.059(4) Uani 0.401(8) 1 d D U P F 2
H52D H 0.8592 0.1071 0.6103 0.089 Uiso 0.401(8) 1 calc R U P F 2
H52E H 0.8471 0.0688 0.6537 0.089 Uiso 0.401(8) 1 calc R U P F 2
H52F H 0.8642 0.0696 0.5874 0.089 Uiso 0.401(8) 1 calc R U P F 2
C53 C 0.93764(18) 0.03680(17) 0.73176(2) 0.0591(12) Uani 0.891(5) 1 d D U P F 1
C54 C 0.97178(15) 0.05079(17) 0.6948(2) 0.0599(11) Uani 0.891(5) 1 d D U P F 1
C55 C 0.95837(15) 0.0402(2) 0.63352(19) 0.0588(12) Uani 0.891(5) 1 d D U P F 1
C56 C 0.91470(15) 0.0178(3) 0.6355(2) 0.0605(14) Uani 0.891(5) 1 d D U P F 1
C57 C 0.90217(16) 0.0161(2) 0.6969(2) 0.0626(12) Uani 0.891(5) 1 d D U P F 1
C58 C 0.9382(2) 0.03921(18) 0.80028(19) 0.0825(17) Uani 0.891(5) 1 d D U P F 1
H58A H 0.9429 0.0178 0.8171 0.124 Uiso 0.891(5) 1 calc R U P F 1
H58B H 0.9119 0.0352 0.8147 0.124 Uiso 0.891(5) 1 calc R U P F 1
H58C H 0.9603 0.0662 0.8132 0.124 Uiso 0.891(5) 1 calc R U P F 1
C59 C 1.01574(16) 0.0719(2) 0.7152(3) 0.0929(18) Uani 0.891(5) 1 d D U P F 1
H59A H 1.0256 0.0523 0.7155 0.139 Uiso 0.891(5) 1 calc R U P F 1
H59B H 1.0178 0.0829 0.7559 0.139 Uiso 0.891(5) 1 calc R U P F 1
H59C H 1.0325 0.0944 0.6874 0.139 Uiso 0.891(5) 1 calc R U P F 1
C60 C 0.98452(19) 0.04872(19) 0.5780(3) 0.0887(18) Uani 0.891(5) 1 d D U P F 1
H60A H 0.9879 0.0250 0.5694 0.133 Uiso 0.891(5) 1 calc R U P F 1
H60B H 1.0115 0.0729 0.5850 0.133 Uiso 0.891(5) 1 calc R U P F 1
H60C H 0.9713 0.0537 0.5436 0.133 Uiso 0.891(5) 1 calc R U P F 1
C61 C 0.88529(18) -0.0035(2) 0.5839(3) 0.0908(18) Uani 0.891(5) 1 d D U P F 1
H61A H 0.8809 -0.0312 0.5792 0.136 Uiso 0.891(5) 1 calc R U P F 1
H61B H 0.8968 0.0120 0.5466 0.136 Uiso 0.891(5) 1 calc R U P F 1
H61C H 0.8591 -0.0050 0.5926 0.136 Uiso 0.891(5) 1 calc R U P F 1
C62 C 0.85922(18) -0.00658(17) 0.7203(3) 0.0879(18) Uani 0.891(5) 1 d D U P F 1
H62A H 0.8522 -0.0345 0.7312 0.132 Uiso 0.891(5) 1 calc R U P F 1
H62B H 0.8404 -0.0076 0.6890 0.132 Uiso 0.891(5) 1 calc R U P F 1
H62C H 0.8569 0.0075 0.7560 0.132 Uiso 0.891(5) 1 calc R U P F 1
C53B C 0.9575(8) 0.0405(15) 0.7217(9) 0.062(3) Uani 0.109(5) 1 d D U P F 2
C54B C 0.9798(6) 0.0534(13) 0.6684(11) 0.061(3) Uani 0.109(5) 1 d D U P F 2
C55B C 0.9517(7) 0.037(2) 0.6188(9) 0.062(4) Uani 0.109(5) 1 d D U P F 2
C56B C 0.9116(7) 0.021(2) 0.6439(9) 0.063(4) Uani 0.109(5) 1 d D U P F 2
C57B C 0.9158(7) 0.0225(19) 0.7081(9) 0.062(3) Uani 0.109(5) 1 d D U P F 2
C58B C 0.9745(11) 0.0504(12) 0.7855(10) 0.069(6) Uani 0.109(5) 1 d D U P F 2
H58D H 0.9617 0.0254 0.8099 0.103 Uiso 0.109(5) 1 calc R U P F 2
H58E H 0.9685 0.0707 0.8034 0.103 Uiso 0.109(5) 1 calc R U P F 2
H58F H 1.0042 0.0616 0.7845 0.103 Uiso 0.109(5) 1 calc R U P F 2
C59B C 1.0255(7) 0.0815(13) 0.6646(18) 0.096(7) Uani 0.109(5) 1 d D U P F 2
H59D H 1.0351 0.0990 0.7005 0.144 Uiso 0.109(5) 1 calc R U P F 2
H59E H 1.0321 0.0986 0.6285 0.144 Uiso 0.109(5) 1 calc R U P F 2
H59F H 1.0391 0.0651 0.6624 0.144 Uiso 0.109(5) 1 calc R U P F 2
C60B C 0.9619(12) 0.0387(14) 0.5528(10) 0.074(7) Uani 0.109(5) 1 d D U P F 2
H60D H 0.9839 0.0663 0.5424 0.112 Uiso 0.109(5) 1 calc R U P F 2
H60E H 0.9376 0.0320 0.5286 0.112 Uiso 0.109(5) 1 calc R U P F 2
H60F H 0.9709 0.0189 0.5444 0.112 Uiso 0.109(5) 1 calc R U P F 2
C61B C 0.8709(8) -0.0029(16) 0.6114(16) 0.084(7) Uani 0.109(5) 1 d D U P F 2
H61D H 0.8589 -0.0322 0.6197 0.126 Uiso 0.109(5) 1 calc R U P F 2
H61E H 0.8752 0.0019 0.5678 0.126 Uiso 0.109(5) 1 calc R U P F 2
H61F H 0.8522 0.0063 0.6256 0.126 Uiso 0.109(5) 1 calc R U P F 2
C62B C 0.8822(10) 0.0035(13) 0.7537(14) 0.074(6) Uani 0.109(5) 1 d D U P F 2
H62D H 0.8753 -0.0249 0.7609 0.111 Uiso 0.109(5) 1 calc R U P F 2
H62E H 0.8580 0.0040 0.7386 0.111 Uiso 0.109(5) 1 calc R U P F 2
H62F H 0.8913 0.0189 0.7916 0.111 Uiso 0.109(5) 1 calc R U P F 2

loop_
_atom_site_aniso_label
_atom_site_aniso_U_11
_atom_site_aniso_U_22
_atom_site_aniso_U_33
_atom_site_aniso_U_23
_atom_site_aniso_U_13
_atom_site_aniso_U_12
Fe1 0.0544(4) 0.0601(4) 0.0356(3) 0.0022(2) 0.0069(2) 0.0343(3)
Fe2 0.0531(3) 0.0610(4) 0.0323(2) 0.0014(2) 0.0027(2) 0.0355(3)
Fe3 0.0559(4) 0.0674(4) 0.0342(3) -0.0052(2) 0.0018(2) 0.0354(3)
P1 0.0694(7) 0.0654(7) 0.0454(5) 0.0097(5) 0.0124(5) 0.0410(6)
P2 0.0593(7) 0.0678(7) 0.0413(5) 0.0076(5) 0.0132(5) 0.0398(6)
P3 0.0572(6) 0.0615(7) 0.0300(4) 0.0022(4) 0.0023(4) 0.0369(5)
S1 0.0535(6) 0.0582(6) 0.0380(4) -0.0022(4) 0.0025(4) 0.0331(5)
S2 0.0583(6) 0.0613(6) 0.0341(4) 0.0001(4) 0.0040(4) 0.0363(5)
N1 0.051(2) 0.061(2) 0.0403(15) -0.0022(14) -0.0032(14) 0.0338(18)
O1 0.072(2) 0.079(2) 0.0636(18) -0.0138(16) -0.0071(16) 0.0343(18)
O2 0.068(2) 0.086(2) 0.0485(16) -0.0097(15) -0.0142(14) 0.0322(17)
O3 0.098(2) 0.088(2) 0.0646(18) 0.0168(16) 0.0165(16) 0.069(2)
C1 0.076(4) 0.061(4) 0.048(3) 0.010(3) 0.009(3) 0.042(3)
C2 0.083(4) 0.072(5) 0.058(4) -0.001(3) 0.008(3) 0.046(4)
C3 0.089(5) 0.079(5) 0.062(4) -0.002(3) 0.006(4) 0.046(4)
C4 0.087(4) 0.078(4) 0.056(4) 0.005(3) -0.002(4) 0.043(4)
C5 0.087(4) 0.073(4) 0.062(4) 0.009(3) -0.004(3) 0.048(3)
C6 0.081(4) 0.065(4) 0.051(3) 0.009(3) 0.008(3) 0.042(3)
C1B 0.077(4) 0.064(4) 0.043(3) 0.012(3) 0.014(3) 0.040(3)
C2B 0.086(5) 0.068(5) 0.058(4) 0.005(3) 0.005(4) 0.040(4)
C3B 0.095(5) 0.075(5) 0.058(4) -0.001(4) 0.003(4) 0.039(4)
C4B 0.097(5) 0.083(4) 0.056(4) 0.006(4) -0.004(4) 0.041(4)
C5B 0.090(4) 0.076(4) 0.062(4) 0.010(4) -0.003(4) 0.042(4)
C6B 0.081(4) 0.069(4) 0.051(4) 0.012(3) 0.005(3) 0.041(3)
C7 0.066(3) 0.065(3) 0.055(3) 0.011(3) 0.001(3) 0.037(3)
C8 0.065(4) 0.065(3) 0.066(3) 0.008(3) 0.005(3) 0.035(3)
C9 0.070(5) 0.069(3) 0.073(3) 0.000(3) -0.002(3) 0.038(3)
C10 0.080(4) 0.063(3) 0.076(4) 0.004(3) -0.007(3) 0.032(3)
C11 0.073(4) 0.068(3) 0.064(4) 0.013(3) -0.009(3) 0.029(3)
C12 0.064(4) 0.068(3) 0.055(4) 0.006(3) -0.002(3) 0.029(3)
C7B 0.067(4) 0.066(4) 0.057(4) 0.008(4) 0.002(4) 0.036(4)
C8B 0.063(5) 0.064(4) 0.062(4) 0.005(4) 0.003(4) 0.038(4)
C9B 0.067(5) 0.067(4) 0.069(4) 0.000(4) 0.001(4) 0.034(4)
C10B 0.078(4) 0.063(4) 0.072(4) 0.008(3) -0.005(4) 0.034(4)
C11B 0.076(5) 0.069(4) 0.064(5) 0.011(4) -0.005(4) 0.032(4)
C12B 0.065(5) 0.067(4) 0.058(4) 0.010(4) -0.004(4) 0.037(4)
C13 0.074(3) 0.081(3) 0.058(2) 0.023(2) 0.028(2) 0.045(3)
C14 0.074(3) 0.097(4) 0.060(2) 0.025(2) 0.031(2) 0.056(3)
C15 0.071(4) 0.082(4) 0.045(3) -0.002(3) 0.003(3) 0.054(3)
C16 0.073(5) 0.086(4) 0.045(3) -0.001(3) -0.001(4) 0.056(3)
C17 0.085(5) 0.094(4) 0.048(3) -0.008(3) 0.001(4) 0.054(4)
C18 0.086(5) 0.087(4) 0.050(4) -0.019(4) 0.001(4) 0.045(4)
C19 0.078(4) 0.079(4) 0.050(4) -0.015(3) 0.005(4) 0.042(3)
C20 0.068(4) 0.080(4) 0.044(3) -0.012(3) 0.005(3) 0.038(3)
C15B 0.065(4) 0.084(4) 0.042(3) -0.003(3) 0.005(3) 0.054(4)
C16B 0.084(5) 0.089(4) 0.048(3) -0.004(3) -0.009(4) 0.052(4)
C17B 0.088(5) 0.095(5) 0.045(4) -0.006(3) -0.001(4) 0.049(4)
C18B 0.078(4) 0.085(4) 0.045(4) -0.018(3) 0.006(4) 0.050(4)
C19B 0.076(4) 0.084(4) 0.040(4) -0.015(3) 0.001(4) 0.040(4)
C20B 0.068(4) 0.080(4) 0.049(4) -0.007(3) 0.003(4) 0.039(4)
C21 0.050(2) 0.056(2) 0.052(2) 0.0036(18) 0.0064(18) 0.030(2)
C22 0.058(3) 0.078(3) 0.051(2) 0.012(2) 0.0138(19) 0.041(2)
C23 0.064(3) 0.076(3) 0.051(2) 0.004(2) 0.001(2) 0.037(2)
C24 0.059(3) 0.063(3) 0.063(3) 0.000(2) -0.005(2) 0.036(2)
C25 0.050(3) 0.067(3) 0.072(3) -0.008(2) 0.001(2) 0.034(2)
C26 0.059(3) 0.069(3) 0.057(2) -0.004(2) 0.008(2) 0.036(2)
C27 0.060(3) 0.071(3) 0.046(2) 0.003(2) 0.0113(19) 0.041(2)
C28 0.059(3) 0.063(3) 0.0422(19) 0.0036(18) 0.0048(17) 0.038(2)
C29 0.061(3) 0.061(3) 0.0387(18) 0.0017(17) -0.0009(17) 0.035(2)
C30 0.058(3) 0.070(3) 0.048(2) 0.0054(19) 0.0002(18) 0.037(2)
C31 0.064(3) 0.069(3) 0.053(3) 0.007(3) -0.007(3) 0.040(3)
C32 0.077(4) 0.075(3) 0.054(3) 0.002(4) -0.007(4) 0.046(3)
C33 0.094(4) 0.076(4) 0.060(4) 0.008(4) -0.008(4) 0.052(3)
C34 0.098(4) 0.074(5) 0.061(4) 0.006(4) -0.015(4) 0.045(4)
C35 0.095(4) 0.074(5) 0.063(3) 0.005(4) -0.016(3) 0.039(5)
C36 0.078(4) 0.073(4) 0.054(3) 0.005(3) -0.010(3) 0.036(4)
C31B 0.066(4) 0.070(4) 0.053(4) 0.005(4) -0.006(4) 0.040(4)
C32B 0.078(4) 0.076(4) 0.061(4) 0.009(4) -0.011(4) 0.046(4)
C33B 0.094(4) 0.076(4) 0.067(5) 0.004(4) -0.011(5) 0.047(4)
C34B 0.097(4) 0.070(5) 0.062(4) 0.006(4) -0.018(4) 0.047(4)
C35B 0.092(4) 0.065(5) 0.057(3) 0.009(4) -0.016(3) 0.043(5)
C36B 0.078(4) 0.065(4) 0.055(4) 0.007(3) -0.010(4) 0.037(4)
C37 0.045(2) 0.062(3) 0.045(2) 0.0063(18) 0.0044(17) 0.030(2)
C38 0.065(3) 0.071(3) 0.0350(18) 0.0024(18) 0.0079(17) 0.040(2)
C39 0.065(3) 0.066(3) 0.045(2) -0.0026(19) -0.0045(18) 0.031(2)
C40 0.118(4) 0.079(3) 0.081(3) -0.024(3) -0.006(3) 0.053(3)
C41 0.072(3) 0.067(3) 0.0407(19) 0.0075(18) -0.0003(18) 0.047(2)
C42 0.086(3) 0.080(3) 0.053(2) 0.022(2) 0.012(2) 0.046(3)
C43 0.063(3) 0.069(3) 0.0292(16) 0.0019(16) 0.0065(16) 0.042(2)
C44 0.048(3) 0.060(5) 0.032(3) -0.001(3) 0.001(2) 0.034(3)
C45 0.060(3) 0.059(3) 0.049(3) -0.004(4) 0.004(3) 0.032(3)
C46 0.060(4) 0.067(3) 0.046(3) 0.003(3) 0.015(3) 0.033(3)
C47 0.066(4) 0.072(4) 0.036(3) 0.000(3) 0.010(3) 0.038(3)
C48 0.058(3) 0.067(4) 0.030(3) -0.003(3) 0.005(3) 0.030(3)
C49 0.059(4) 0.073(5) 0.082(5) -0.017(4) 0.001(4) 0.030(4)
C50 0.083(5) 0.080(5) 0.093(5) 0.009(4) 0.048(4) 0.035(4)
C51 0.108(6) 0.099(5) 0.033(3) 0.001(3) 0.008(3) 0.058(4)
C52 0.062(5) 0.086(7) 0.049(5) -0.007(4) -0.016(4) 0.043(5)
C44B 0.051(4) 0.060(5) 0.030(3) 0.002(4) -0.001(3) 0.033(4)
C45B 0.052(3) 0.064(4) 0.038(4) 0.003(4) -0.003(3) 0.034(3)
C46B 0.059(4) 0.068(4) 0.050(4) 0.006(4) 0.007(3) 0.033(3)
C47B 0.063(4) 0.065(4) 0.035(3) 0.005(3) 0.006(3) 0.038(4)
C48B 0.056(4) 0.063(4) 0.035(3) 0.004(3) 0.002(3) 0.038(3)
C49B 0.063(6) 0.071(6) 0.069(6) -0.010(5) -0.015(5) 0.032(5)
C50B 0.082(6) 0.093(7) 0.097(7) 0.011(6) 0.025(6) 0.035(5)
C51B 0.097(6) 0.090(6) 0.054(5) 0.011(5) 0.017(5) 0.049(5)
C52B 0.069(8) 0.078(9) 0.035(6) -0.006(6) -0.017(6) 0.040(6)
C53 0.071(3) 0.074(3) 0.047(2) -0.008(2) -0.001(2) 0.048(2)
C54 0.059(2) 0.078(3) 0.056(2) -0.017(3) -0.012(2) 0.045(2)
C55 0.072(3) 0.074(3) 0.047(2) -0.011(3) 0.006(2) 0.048(2)
C56 0.065(2) 0.074(3) 0.051(2) -0.024(2) -0.0147(19) 0.040(2)
C57 0.067(3) 0.070(3) 0.057(2) -0.014(2) 0.002(2) 0.039(3)
C58 0.119(4) 0.104(4) 0.052(3) -0.006(3) -0.001(3) 0.076(3)
C59 0.071(3) 0.123(4) 0.096(4) -0.030(3) -0.018(3) 0.057(3)
C60 0.099(4) 0.105(4) 0.078(3) -0.003(3) 0.029(3) 0.063(3)
C61 0.090(4) 0.111(4) 0.074(3) -0.043(3) -0.031(3) 0.052(3)
C62 0.078(4) 0.077(4) 0.101(4) -0.007(3) 0.017(3) 0.033(3)
C53B 0.068(4) 0.078(4) 0.053(4) -0.012(4) -0.006(4) 0.046(4)
C54B 0.067(4) 0.077(5) 0.055(5) -0.012(5) -0.004(4) 0.049(5)
C55B 0.070(5) 0.075(5) 0.053(4) -0.014(5) -0.003(4) 0.045(5)
C56B 0.068(4) 0.076(5) 0.055(4) -0.015(5) -0.006(4) 0.043(5)
C57B 0.066(4) 0.075(4) 0.054(4) -0.015(4) -0.004(4) 0.044(4)
C58B 0.079(9) 0.071(8) 0.059(8) -0.003(7) -0.010(7) 0.040(7)
C59B 0.089(9) 0.101(9) 0.092(9) -0.009(8) -0.004(8) 0.043(7)
C60B 0.082(9) 0.079(9) 0.062(9) -0.007(7) 0.008(7) 0.040(7)
C61B 0.085(9) 0.088(9) 0.077(9) -0.007(8) -0.014(8) 0.042(7)
C62B 0.076(8) 0.073(8) 0.073(8) -0.004(7) 0.006(7) 0.036(6)

loop_
_atom_type_symbol
_atom_type_description
_atom_type_scat_dispersion_real
_atom_type_scat_dispersion_imag
_atom_type_scat_source
C C 0.0033 0.0016 'International Tables Vol C Tables 4.2.6.8 and 6.1.1.4'
H H 0.0000 0.0000 'International Tables Vol C Tables 4.2.6.8 and 6.1.1.4'
N N 0.0061 0.0033 'International Tables Vol C Tables 4.2.6.8 and 6.1.1.4'
O O 0.0106 0.0060 'International Tables Vol C Tables 4.2.6.8 and 6.1.1.4'
P P 0.1023 0.0942 'International Tables Vol C Tables 4.2.6.8 and 6.1.1.4'
S S 0.1246 0.1234 'International Tables Vol C Tables 4.2.6.8 and 6.1.1.4'
Fe Fe 0.3463 0.8444 'International Tables Vol C Tables 4.2.6.8 and 6.1.1.4'

loop_
_exptl_crystal_face_index_h
_exptl_crystal_face_index_k
_exptl_crystal_face_index_l
_exptl_crystal_face_perp_dist
-1.00 0.00 0.00 0.1210
1.00 0.00 0.00 0.0760
2.00 0.00 -1.00 0.1150
-2.00 0.00 -1.00 0.1660
1.00 0.00 2.00 0.1160
-1.00 2.00 0.00 0.0540
1.00 -2.00 0.00 0.0520
-2.00 5.00 -1.00 0.0560
1.00 2.00 0.00 0.0680
-2.00 1.00 0.00 0.1170

loop_
_geom_angle_atom_site_label_1
_geom_angle_atom_site_label_2
_geom_angle_atom_site_label_3
_geom_angle
C27 Fe1 P1 94.01(13)
C27 Fe1 P2 89.62(12)
P1 Fe1 P2 87.11(4)
C27 Fe1 S1 88.26(12)
P1 Fe1 S1 106.75(4)
P2 Fe1 S1 166.09(4)
C27 Fe1 S2 156.47(13)
P1 Fe1 S2 109.48(4)
P2 Fe1 S2 92.67(4)
S1 Fe1 S2 83.92(4)
C27 Fe1 Fe2 101.39(12)
P1 Fe1 Fe2 156.48(4)
P2 Fe1 Fe2 110.44(4)
S1 Fe1 Fe2 56.66(3)
S2 Fe1 Fe2 56.00(3)
C37 Fe2 C38 91.55(17)
C37 Fe2 P3 96.43(12)
C38 Fe2 P3 93.01(13)
C37 Fe2 S2 153.62(12)
C38 Fe2 S2 91.08(11)
P3 Fe2 S2 109.64(4)
C37 Fe2 S1 87.44(13)
C38 Fe2 S1 164.44(13)
P3 Fe2 S1 102.53(4)
S2 Fe2 S1 83.12(4)
C37 Fe2 Fe1 98.59(12)
C38 Fe2 Fe1 109.62(12)
P3 Fe2 Fe1 152.33(3)
S2 Fe2 Fe1 56.01(3)
S1 Fe2 Fe1 55.32(3)
C56B Fe3 C44B 135.0(12)
C56B Fe3 C57B 43.6(13)
C44B Fe3 C57B 112.3(15)
C56B Fe3 C48B 115.1(15)
C44B Fe3 C48B 42.4(6)
C57B Fe3 C48B 128.9(11)
C45 Fe3 C46 41.3(3)
C45 Fe3 C55 137.2(3)
C46 Fe3 C55 110.1(3)
C45 Fe3 C54 113.9(3)
C46 Fe3 C54 118.0(3)
C55 Fe3 C54 41.53(18)
C45 Fe3 C53 117.3(3)
C46 Fe3 C53 148.7(3)
C55 Fe3 C53 69.0(2)
C54 Fe3 C53 40.05(19)
C45 Fe3 C47 69.2(3)
C46 Fe3 C47 40.5(3)
C55 Fe3 C47 111.3(3)
C54 Fe3 C47 145.5(3)
C53 Fe3 C47 170.8(3)
C45 Fe3 C48 70.0(3)
C46 Fe3 C48 69.3(3)
C55 Fe3 C48 139.8(2)
C54 Fe3 C48 172.5(3)
C53 Fe3 C48 132.7(3)
C47 Fe3 C48 41.3(2)
C45 Fe3 C56 174.4(3)
C46 Fe3 C56 133.1(3)
C55 Fe3 C56 40.9(2)
C54 Fe3 C56 68.2(2)
C53 Fe3 C56 67.8(2)
C47 Fe3 C56 106.0(3)
C48 Fe3 C56 108.6(3)
C13 P1 C1 100.4(4)
C13 P1 C1B 103.3(5)
C13 P1 C7B 103.0(6)
C1B P1 C7B 103.0(7)
C13 P1 C7 101.7(4)
C1 P1 C7 101.8(5)
C13 P1 Fe1 107.86(14)
C1 P1 Fe1 121.7(4)
C1B P1 Fe1 116.9(4)
C7B P1 Fe1 120.7(7)
C7 P1 Fe1 120.0(4)
C14 P2 C21 102.82(19)
C14 P2 C15 99.6(4)
C21 P2 C15 99.7(4)
C14 P2 C15B 103.1(4)
C21 P2 C15B 102.2(4)
C14 P2 Fe1 107.00(15)
C21 P2 Fe1 120.70(12)
C15 P2 Fe1 123.5(4)
C15B P2 Fe1 118.6(4)
C39 P3 C41 101.88(18)
C39 P3 C43 103.71(18)
C41 P3 C43 106.23(16)
C39 P3 Fe2 120.36(13)
C41 P3 Fe2 111.55(13)
C43 P3 Fe2 111.80(13)
C28 S1 Fe1 112.19(12)
C28 S1 Fe2 111.33(13)
Fe1 S1 Fe2 68.02(3)
C29 S2 Fe2 109.98(11)
C29 S2 Fe1 114.26(13)
Fe2 S2 Fe1 67.99(3)
C28 N1 C29 113.3(3)
C28 N1 C30 114.4(3)
C29 N1 C30 113.4(3)
C2 C1 C6 120.0
C2 C1 P1 117.5(6)
C6 C1 P1 122.0(6)
C1 C2 C3 120.0
C1 C2 H2A 120.0
C3 C2 H2A 120.0
C4 C3 C2 120.0
C4 C3 H3A 120.0
C2 C3 H3A 120.0
C3 C4 C5 120.0
C3 C4 H4A 120.0
C5 C4 H4A 120.0
C6 C5 C4 120.0
C6 C5 H5A 120.0
C4 C5 H5A 120.0
C5 C6 C1 120.0
C5 C6 H6A 120.0
C1 C6 H6A 120.0
C2B C1B C6B 120.0
C2B C1B P1 120.5(8)
C6B C1B P1 118.9(8)
C1B C2B C3B 120.0
C1B C2B H2B 120.0
C3B C2B H2B 120.0
C2B C3B C4B 120.0
C2B C3B H3B 120.0
C4B C3B H3B 120.0
C5B C4B C3B 120.0
C5B C4B H4B 120.0
C3B C4B H4B 120.0
C4B C5B C6B 120.0
C4B C5B H5B 120.0
C6B C5B H5B 120.0
C5B C6B C1B 120.0
C5B C6B H6B 120.0
C1B C6B H6B 120.0
C8 C7 C12 120.0
C8 C7 P1 118.7(7)
C12 C7 P1 121.3(7)
C9 C8 C7 120.0
C9 C8 H8A 120.0
C7 C8 H8A 120.0
C8 C9 C10 120.0
C8 C9 H9A 120.0
C10 C9 H9A 120.0
C9 C10 C11 120.0
C9 C10 H10A 120.0
C11 C10 H10A 120.0
C12 C11 C10 120.0
C12 C11 H11A 120.0
C10 C11 H11A 120.0
C11 C12 C7 120.0
C11 C12 H12A 120.0
C7 C12 H12A 120.0
C8B C7B C12B 120.0
C8B C7B P1 121.7(11)
C12B C7B P1 118.2(11)
C9B C8B C7B 120.0
C9B C8B H8B 120.0
C7B C8B H8B 120.0
C8B C9B C10B 120.0
C8B C9B H9B 120.0
C10B C9B H9B 120.0
C11B C10B C9B 120.0
C11B C10B H10B 120.0
C9B C10B H10B 120.0
C10B C11B C12B 120.0
C10B C11B H11B 120.0
C12B C11B H11B 120.0
C11B C12B C7B 120.0
C11B C12B H12B 120.0
C7B C12B H12B 120.0
C14 C13 P1 118.1(3)
C14 C13 H13A 120.9
P1 C13 H13A 120.9
C13 C14 P2 117.8(3)
C13 C14 H14A 121.1
P2 C14 H14A 121.1
C16 C15 C20 120.0
C16 C15 P2 118.9(6)
C20 C15 P2 120.7(6)
C17 C16 C15 120.0
C17 C16 H16A 120.0
C15 C16 H16A 120.0
C16 C17 C18 120.0
C16 C17 H17A 120.0
C18 C17 H17A 120.0
C19 C18 C17 120.0
C19 C18 H18A 120.0
C17 C18 H18A 120.0
C18 C19 C20 120.0
C18 C19 H19A 120.0
C20 C19 H19A 120.0
C19 C20 C15 120.0
C19 C20 H20A 120.0
C15 C20 H20A 120.0
C16B C15B C20B 120.0
C16B C15B P2 124.0(7)
C20B C15B P2 115.8(7)
C17B C16B C15B 120.0
C17B C16B H16B 120.0
C15B C16B H16B 120.0
C16B C17B C18B 120.0
C16B C17B H17B 120.0
C18B C17B H17B 120.0
C19B C18B C17B 120.0
C19B C18B H18B 120.0
C17B C18B H18B 120.0
C18B C19B C20B 120.0
C18B C19B H19B 120.0
C20B C19B H19B 120.0
C19B C20B C15B 120.0
C19B C20B H20B 120.0
C15B C20B H20B 120.0
C22 C21 C26 118.2(4)
C22 C21 P2 120.5(3)
C26 C21 P2 121.2(3)
C21 C22 C23 120.8(4)
C21 C22 H22A 119.6
C23 C22 H22A 119.6
C24 C23 C22 119.9(4)
C24 C23 H23A 120.0
C22 C23 H23A 120.0
C25 C24 C23 119.9(4)
C25 C24 H24A 120.1
C23 C24 H24A 120.1
C24 C25 C26 120.7(4)
C24 C25 H25A 119.7
C26 C25 H25A 119.7
C25 C26 C21 120.5(4)
C25 C26 H26A 119.8
C21 C26 H26A 119.8
O1 C27 Fe1 177.6(4)
N1 C28 S1 113.5(2)
N1 C28 H28A 108.9
S1 C28 H28A 108.9
N1 C28 H28B 108.9
S1 C28 H28B 108.9
H28A C28 H28B 107.7
N1 C29 S2 115.5(2)
N1 C29 H29A 108.4
S2 C29 H29A 108.4
N1 C29 H29B 108.4
S2 C29 H29B 108.4
H29A C29 H29B 107.5
N1 C30 C31B 118.3(11)
N1 C30 C31 117.8(9)
N1 C30 H30A 107.9
C31 C30 H30A 107.9
N1 C30 H30B 107.9
C31 C30 H30B 107.9
H30A C30 H30B 107.2
C32 C31 C36 120.0
C32 C31 C30 125.4(10)
C36 C31 C30 114.6(10)
C33 C32 C31 120.0
C33 C32 H32A 120.0
C31 C32 H32A 120.0
C34 C33 C32 120.0
C34 C33 H33A 120.0
C32 C33 H33A 120.0
C33 C34 C35 120.0
C33 C34 H34A 120.0
C35 C34 H34A 120.0
C36 C35 C34 120.0
C36 C35 H35A 120.0
C34 C35 H35A 120.0
C35 C36 C31 120.0
C35 C36 H36A 120.0
C31 C36 H36A 120.0
C32B C31B C36B 120.0
C32B C31B C30 115.5(13)
C36B C31B C30 124.4(13)
C31B C32B C33B 120.0
C31B C32B H32B 120.0
C33B C32B H32B 120.0
C34B C33B C32B 120.0
C34B C33B H33B 120.0
C32B C33B H33B 120.0
C33B C34B C35B 120.0
C33B C34B H34B 120.0
C35B C34B H34B 120.0
C36B C35B C34B 120.0
C36B C35B H35B 120.0
C34B C35B H35B 120.0
C35B C36B C31B 120.0
C35B C36B H36B 120.0
C31B C36B H36B 120.0
O2 C37 Fe2 179.0(3)
O3 C38 Fe2 177.1(3)
C40 C39 P3 113.0(3)
C40 C39 H39A 109.0
P3 C39 H39A 109.0
C40 C39 H39B 109.0
P3 C39 H39B 109.0
H39A C39 H39B 107.8
C39 C40 H40A 109.5
C39 C40 H40B 109.5
H40A C40 H40B 109.5
C39 C40 H40C 109.5
H40A C40 H40C 109.5
H40B C40 H40C 109.5
C42 C41 P3 119.1(3)
C42 C41 H41A 107.5
P3 C41 H41A 107.5
C42 C41 H41B 107.5
P3 C41 H41B 107.5
H41A C41 H41B 107.0
C41 C42 H42A 109.5
C41 C42 H42B 109.5
H42A C42 H42B 109.5
C41 C42 H42C 109.5
H42A C42 H42C 109.5
H42B C42 H42C 109.5
C44B C43 P3 123.0(19)
C44 C43 P3 116.3(12)
C44 C43 H43A 108.2
P3 C43 H43A 108.2
C44 C43 H43B 108.2
P3 C43 H43B 108.2
H43A C43 H43B 107.4
C45 C44 C48 108.0(5)
C45 C44 C43 131.9(6)
C48 C44 C43 119.6(7)
C45 C44 Fe3 67.3(9)
C48 C44 Fe3 68.8(11)
C43 C44 Fe3 122.7(17)
C46 C45 C44 107.6(6)
C46 C45 C49 127.7(7)
C44 C45 C49 124.7(6)
C46 C45 Fe3 69.7(5)
C44 C45 Fe3 71.4(11)
C49 C45 Fe3 126.0(8)
C47 C46 C45 108.9(5)
C47 C46 C50 127.9(7)
C45 C46 C50 123.2(8)
C47 C46 Fe3 70.6(5)
C45 C46 Fe3 68.9(5)
C50 C46 Fe3 125.6(7)
C46 C47 C48 108.6(5)
C46 C47 C51 124.7(7)
C48 C47 C51 126.6(7)
C46 C47 Fe3 68.9(5)
C48 C47 Fe3 69.5(5)
C51 C47 Fe3 131.0(6)
C44 C48 C47 106.8(5)
C44 C48 C52 127.9(6)
C47 C48 C52 125.2(6)
C44 C48 Fe3 70.2(12)
C47 C48 Fe3 69.2(5)
C52 C48 Fe3 129.0(8)
C45 C49 H49A 109.5
C45 C49 H49B 109.5
H49A C49 H49B 109.5
C45 C49 H49C 109.5
H49A C49 H49C 109.5
H49B C49 H49C 109.5
C46 C50 H50A 109.5
C46 C50 H50B 109.5
H50A C50 H50B 109.5
C46 C50 H50C 109.5
H50A C50 H50C 109.5
H50B C50 H50C 109.5
C47 C51 H51A 109.5
C47 C51 H51B 109.5
H51A C51 H51B 109.5
C47 C51 H51C 109.5
H51A C51 H51C 109.5
H51B C51 H51C 109.5
C48 C52 H52A 109.5
C48 C52 H52B 109.5
H52A C52 H52B 109.5
C48 C52 H52C 109.5
H52A C52 H52C 109.5
H52B C52 H52C 109.5
C45B C44B C48B 109.4(7)
C45B C44B C43 120.3(8)
C48B C44B C43 128.6(11)
C45B C44B Fe3 74.5(14)
C48B C44B Fe3 71.4(15)
C43 C44B Fe3 132(3)
C46B C45B C44B 106.5(7)
C46B C45B C49B 127.1(8)
C44B C45B C49B 126.4(8)
C46B C45B Fe3 70.9(8)
C44B C45B Fe3 64.3(16)
C49B C45B Fe3 129.9(12)
C47B C46B C45B 109.7(7)
C47B C46B C50B 127.7(10)
C45B C46B C50B 122.6(10)
C47B C46B Fe3 70.5(7)
C45B C46B Fe3 69.5(8)
C50B C46B Fe3 128.7(10)
C46B C47B C48B 108.1(6)
C46B C47B C51B 127.0(9)
C48B C47B C51B 124.8(10)
C46B C47B Fe3 70.5(7)
C48B C47B Fe3 66.3(7)
C51B C47B Fe3 128.9(10)
C44B C48B C47B 106.0(6)
C44B C48B C52B 126.4(8)
C47B C48B C52B 127.5(8)
C44B C48B Fe3 66.2(19)
C47B C48B Fe3 72.7(7)
C52B C48B Fe3 123.1(11)
C45B C49B H49D 109.5
C45B C49B H49E 109.5
H49D C49B H49E 109.5
C45B C49B H49F 109.5
H49D C49B H49F 109.5
H49E C49B H49F 109.5
C46B C50B H50D 109.5
C46B C50B H50E 109.5
H50D C50B H50E 109.5
C46B C50B H50F 109.5
H50D C50B H50F 109.5
H50E C50B H50F 109.5
C47B C51B H51D 109.5
C47B C51B H51E 109.5
H51D C51B H51E 109.5
C47B C51B H51F 109.5
H51D C51B H51F 109.5
H51E C51B H51F 109.5
C48B C52B H52D 109.5
C48B C52B H52E 109.5
H52D C52B H52E 109.5
C48B C52B H52F 109.5
H52D C52B H52F 109.5
H52E C52B H52F 109.5
C54 C53 C57 109.4(4)
C54 C53 C58 125.7(5)
C57 C53 C58 124.6(5)
C54 C53 Fe3 69.8(3)
C57 C53 Fe3 71.4(3)
C58 C53 Fe3 130.3(4)
C53 C54 C55 108.8(4)
C53 C54 C59 126.2(5)
C55 C54 C59 124.9(5)
C53 C54 Fe3 70.2(3)
C55 C54 Fe3 69.2(4)
C59 C54 Fe3 128.6(4)
C56 C55 C54 106.1(4)
C56 C55 C60 126.1(4)
C54 C55 C60 127.7(5)
C56 C55 Fe3 70.8(4)
C54 C55 Fe3 69.2(3)
C60 C55 Fe3 127.1(5)
C55 C56 C57 108.2(4)
C55 C56 C61 127.9(4)
C57 C56 C61 123.8(5)
C55 C56 Fe3 68.3(4)
C57 C56 Fe3 70.0(4)
C61 C56 Fe3 130.2(6)
C53 C57 C56 107.4(4)
C53 C57 C62 126.0(4)
C56 C57 C62 126.4(5)
C53 C57 Fe3 68.7(3)
C56 C57 Fe3 69.3(4)
C62 C57 Fe3 130.9(5)
C53 C58 H58A 109.5
C53 C58 H58B 109.5
H58A C58 H58B 109.5
C53 C58 H58C 109.5
H58A C58 H58C 109.5
H58B C58 H58C 109.5
C54 C59 H59A 109.5
C54 C59 H59B 109.5
H59A C59 H59B 109.5
C54 C59 H59C 109.5
H59A C59 H59C 109.5
H59B C59 H59C 109.5
C55 C60 H60A 109.5
C55 C60 H60B 109.5
H60A C60 H60B 109.5
C55 C60 H60C 109.5
H60A C60 H60C 109.5
H60B C60 H60C 109.5
C56 C61 H61A 109.5
C56 C61 H61B 109.5
H61A C61 H61B 109.5
C56 C61 H61C 109.5
H61A C61 H61C 109.5
H61B C61 H61C 109.5
C57 C62 H62A 109.5
C57 C62 H62B 109.5
H62A C62 H62B 109.5
C57 C62 H62C 109.5
H62A C62 H62C 109.5
H62B C62 H62C 109.5
C54B C53B C57B 108.9(10)
C54B C53B C58B 126.8(14)
C57B C53B C58B 123.5(15)
C54B C53B Fe3 70(2)
C57B C53B Fe3 62(3)
C58B C53B Fe3 126(3)
C53B C54B C55B 108.3(10)
C53B C54B C59B 124.9(14)
C55B C54B C59B 126.7(15)
C53B C54B Fe3 72(2)
C55B C54B Fe3 69(3)
C59B C54B Fe3 122(3)
C56B C55B C54B 106.4(10)
C56B C55B C60B 126.1(14)
C54B C55B C60B 127.4(14)
C56B C55B Fe3 61(4)
C54B C55B Fe3 72(3)
C60B C55B Fe3 129(5)
C55B C56B C57B 107.3(10)
C55B C56B C61B 127.6(17)
C57B C56B C61B 123.8(16)
C55B C56B Fe3 77(4)
C57B C56B Fe3 71(3)
C61B C56B Fe3 127(5)
C53B C57B C56B 108.0(9)
C53B C57B C62B 124.4(15)
C56B C57B C62B 127.1(15)
C53B C57B Fe3 79(3)
C56B C57B Fe3 66(3)
C62B C57B Fe3 128(4)
C53B C58B H58D 109.5
C53B C58B H58E 109.5
H58D C58B H58E 109.5
C53B C58B H58F 109.5
H58D C58B H58F 109.5
H58E C58B H58F 109.5
C54B C59B H59D 109.5
C54B C59B H59E 109.5
H59D C59B H59E 109.5
C54B C59B H59F 109.5
H59D C59B H59F 109.5
H59E C59B H59F 109.5
C55B C60B H60D 109.5
C55B C60B H60E 109.5
H60D C60B H60E 109.5
C55B C60B H60F 109.5
H60D C60B H60F 109.5
H60E C60B H60F 109.5
C56B C61B H61D 109.5
C56B C61B H61E 109.5
H61D C61B H61E 109.5
C56B C61B H61F 109.5
H61D C61B H61F 109.5
H61E C61B H61F 109.5
C57B C62B H62D 109.5
C57B C62B H62E 109.5
H62D C62B H62E 109.5
C57B C62B H62F 109.5
H62D C62B H62F 109.5
H62E C62B H62F 109.5

loop_
_geom_bond_atom_site_label_1
_geom_bond_atom_site_label_2
_geom_bond_distance
Fe1 C27 1.750(4)
Fe1 P1 2.1791(11)
Fe1 P2 2.1998(11)
Fe1 S1 2.2506(10)
Fe1 S2 2.2695(11)
Fe1 Fe2 2.5378(7)
Fe2 C37 1.746(4)
Fe2 C38 1.751(4)
Fe2 P3 2.2291(11)
Fe2 S2 2.2695(9)
Fe2 S1 2.2864(11)
Fe3 C56B 1.89(8)
Fe3 C44B 1.95(4)
Fe3 C57B 1.96(6)
Fe3 C45 2.012(11)
Fe3 C48B 2.020(16)
Fe3 C46 2.023(9)
Fe3 C55 2.023(7)
Fe3 C54 2.023(5)
Fe3 C53 2.028(5)
Fe3 C47 2.045(8)
Fe3 C48 2.048(11)
Fe3 C56 2.056(8)
P1 C13 1.812(4)
P1 C1 1.833(5)
P1 C1B 1.834(6)
P1 C7B 1.848(6)
P1 C7 1.850(4)
P2 C14 1.821(4)
P2 C21 1.827(4)
P2 C15 1.827(5)
P2 C15B 1.856(5)
P3 C39 1.826(4)
P3 C41 1.844(3)
P3 C43 1.845(3)
S1 C28 1.839(4)
S2 C29 1.823(4)
N1 C28 1.429(5)
N1 C29 1.454(4)
N1 C30 1.467(4)
O1 C27 1.157(4)
O2 C37 1.159(4)
O3 C38 1.154(4)
C1 C2 1.3900
C1 C6 1.3900
C2 C3 1.3900
C2 H2A 0.9500
C3 C4 1.3900
C3 H3A 0.9500
C4 C5 1.3900
C4 H4A 0.9500
C5 C6 1.3900
C5 H5A 0.9500
C6 H6A 0.9500
C1B C2B 1.3900
C1B C6B 1.3900
C2B C3B 1.3900
C2B H2B 0.9500
C3B C4B 1.3900
C3B H3B 0.9500
C4B C5B 1.3900
C4B H4B 0.9500
C5B C6B 1.3900
C5B H5B 0.9500
C6B H6B 0.9500
C7 C8 1.3900
C7 C12 1.3900
C8 C9 1.3900
C8 H8A 0.9500
C9 C10 1.3900
C9 H9A 0.9500
C10 C11 1.3900
C10 H10A 0.9500
C11 C12 1.3900
C11 H11A 0.9500
C12 H12A 0.9500
C7B C8B 1.3900
C7B C12B 1.3900
C8B C9B 1.3900
C8B H8B 0.9500
C9B C10B 1.3900
C9B H9B 0.9500
C10B C11B 1.3900
C10B H10B 0.9500
C11B C12B 1.3900
C11B H11B 0.9500
C12B H12B 0.9500
C13 C14 1.312(5)
C13 H13A 0.9500
C14 H14A 0.9500
C15 C16 1.3900
C15 C20 1.3900
C16 C17 1.3900
C16 H16A 0.9500
C17 C18 1.3900
C17 H17A 0.9500
C18 C19 1.3900
C18 H18A 0.9500
C19 C20 1.3900
C19 H19A 0.9500
C20 H20A 0.9500
C15B C16B 1.3900
C15B C20B 1.3900
C16B C17B 1.3900
C16B H16B 0.9500
C17B C18B 1.3900
C17B H17B 0.9500
C18B C19B 1.3900
C18B H18B 0.9500
C19B C20B 1.3900
C19B H19B 0.9500
C20B H20B 0.9500
C21 C22 1.386(5)
C21 C26 1.394(5)
C22 C23 1.396(5)
C22 H22A 0.9500
C23 C24 1.376(5)
C23 H23A 0.9500
C24 C25 1.369(5)
C24 H24A 0.9500
C25 C26 1.386(5)
C25 H25A 0.9500
C26 H26A 0.9500
C28 H28A 0.9900
C28 H28B 0.9900
C29 H29A 0.9900
C29 H29B 0.9900
C30 C31B 1.527(7)
C30 C31 1.540(6)
C30 H30A 0.9900
C30 H30B 0.9900
C31 C32 1.3900
C31 C36 1.3900
C32 C33 1.3900
C32 H32A 0.9500
C33 C34 1.3900
C33 H33A 0.9500
C34 C35 1.3900
C34 H34A 0.9500
C35 C36 1.3900
C35 H35A 0.9500
C36 H36A 0.9500
C31B C32B 1.3900
C31B C36B 1.3900
C32B C33B 1.3900
C32B H32B 0.9500
C33B C34B 1.3900
C33B H33B 0.9500
C34B C35B 1.3900
C34B H34B 0.9500
C35B C36B 1.3900
C35B H35B 0.9500
C36B H36B 0.9500
C39 C40 1.527(6)
C39 H39A 0.9900
C39 H39B 0.9900
C40 H40A 0.9800
C40 H40B 0.9800
C40 H40C 0.9800
C41 C42 1.525(5)
C41 H41A 0.9900
C41 H41B 0.9900
C42 H42A 0.9800
C42 H42B 0.9800
C42 H42C 0.9800
C43 C44B 1.482(8)
C43 C44 1.501(6)
C43 H43A 0.9900
C43 H43B 0.9900
C44 C45 1.436(7)
C44 C48 1.441(8)
C45 C46 1.424(8)
C45 C49 1.501(8)
C46 C47 1.407(9)
C46 C50 1.530(8)
C47 C48 1.442(8)
C47 C51 1.502(7)
C48 C52 1.485(8)
C49 H49A 0.9800
C49 H49B 0.9800
C49 H49C 0.9800
C50 H50A 0.9800
C50 H50B 0.9800
C50 H50C 0.9800
C51 H51A 0.9800
C51 H51B 0.9800
C51 H51C 0.9800
C52 H52A 0.9800
C52 H52B 0.9800
C52 H52C 0.9800
C44B C45B 1.425(8)
C44B C48B 1.436(10)
C45B C46B 1.420(9)
C45B C49B 1.497(9)
C46B C47B 1.405(10)
C46B C50B 1.536(9)
C47B C48B 1.447(9)
C47B C51B 1.497(9)
C48B C52B 1.480(9)
C49B H49D 0.9800
C49B H49E 0.9800
C49B H49F 0.9800
C50B H50D 0.9800
C50B H50E 0.9800
C50B H50F 0.9800
C51B H51D 0.9800
C51B H51E 0.9800
C51B H51F 0.9800
C52B H52D 0.9800
C52B H52E 0.9800
C52B H52F 0.9800
C53 C54 1.387(7)
C53 C57 1.396(6)
C53 C58 1.521(6)
C54 C55 1.435(6)
C54 C59 1.504(6)
C55 C56 1.426(6)
C55 C60 1.506(6)
C56 C57 1.432(6)
C56 C61 1.512(6)
C57 C62 1.495(6)
C58 H58A 0.9800
C58 H58B 0.9800
C58 H58C 0.9800
C59 H59A 0.9800
C59 H59B 0.9800
C59 H59C 0.9800
C60 H60A 0.9800
C60 H60B 0.9800
C60 H60C 0.9800
C61 H61A 0.9800
C61 H61B 0.9800
C61 H61C 0.9800
C62 H62A 0.9800
C62 H62B 0.9800
C62 H62C 0.9800
C53B C54B 1.389(11)
C53B C57B 1.398(11)
C53B C58B 1.520(11)
C54B C55B 1.434(10)
C54B C59B 1.507(11)
C55B C56B 1.428(11)
C55B C60B 1.507(10)
C56B C57B 1.431(10)
C56B C61B 1.516(11)
C57B C62B 1.493(11)
C58B H58D 0.9800
C58B H58E 0.9800
C58B H58F 0.9800
C59B H59D 0.9800
C59B H59E 0.9800
C59B H59F 0.9800
C60B H60D 0.9800
C60B H60E 0.9800
C60B H60F 0.9800
C61B H61D 0.9800
C61B H61E 0.9800
C61B H61F 0.9800
C62B H62D 0.9800
C62B H62E 0.9800
C62B H62F 0.9800

loop_
_platon_squeeze_void_nr
_platon_squeeze_void_average_x
_platon_squeeze_void_average_y
_platon_squeeze_void_average_z
_platon_squeeze_void_volume
_platon_squeeze_void_count_electrons
_platon_squeeze_void_content
1 0.000 0.000 0.000 126 51 ' '
2 0.018 0.275 0.759 48 8 ' '
3 -0.018 0.725 0.241 48 8 ' '
4 0.076 0.684 0.908 48 8 ' '
5 0.058 0.409 0.426 48 8 ' '
6 0.257 0.982 0.759 48 8 ' '
7 0.275 0.257 0.241 48 8 ' '
8 0.315 0.392 0.908 48 8 ' '
9 0.333 0.667 0.667 125 50 ' '
10 0.351 0.942 0.426 48 8 ' '
11 0.409 0.351 0.574 48 8 ' '
12 0.391 0.076 0.092 48 8 ' '
13 0.591 0.649 0.426 48 8 ' '
14 0.608 0.924 0.908 48 8 ' '
15 0.649 0.058 0.574 48 8 ' '
16 0.667 0.333 0.333 125 50 ' '
17 0.684 0.608 0.092 48 8 ' '
18 0.743 1.018 0.241 48 8 ' '
19 0.725 0.743 0.759 48 8 ' '
20 0.924 0.316 0.092 48 8 ' '
21 0.942 0.591 0.574 48 8 ' '
